data_2212158
loop_
_publ_author_name
'Rodr\'iguez de Barbar\'in, Cecilia'
'Bern\`es, Sylvain'
'N\'ajera, Blanca'
'Elizondo, Perla'
'Cerda, Patricia'

_publ_section_title
;
 <i>N</i>,<i>N</i>'-Bis(2-aminobenzyl)ethane-1,2-diamine
;
_journal_coeditor_code FL2086
_journal_issue 2
_journal_name_full 'Acta Crystallographica Section E'
_journal_page_first o549
_journal_page_last o550
_journal_paper_doi 10.1107/S1600536806056078
_journal_volume 63
_journal_year 2007
_chemical_formula_iupac 'C16 H22 N4'
_chemical_formula_moiety 'C16 H22 N4'
_chemical_formula_sum 'C16 H22 N4'
_chemical_formula_weight 270.38
_chemical_melting_point 352.9
_chemical_name_systematic
;
N,N'-Bis(2-aminobenzyl)ethane-1,2-diamine
;
_space_group_IT_number 56
_symmetry_cell_setting orthorhombic
_symmetry_space_group_name_Hall '-P 2ab 2ac'
_symmetry_space_group_name_H-M 'P c c n'
_atom_sites_solution_hydrogens geom
_atom_sites_solution_primary direct
_atom_sites_solution_secondary difmap
_audit_creation_method SHELXTL-Plus
_cell_angle_alpha 90.00
_cell_angle_beta 90.00
_cell_angle_gamma 90.00
_cell_formula_units_Z 4
_cell_length_a 9.974(3)
_cell_length_b 22.729(7)
_cell_length_c 6.384(2)
_cell_measurement_reflns_used 76
_cell_measurement_temperature 298(2)
_cell_measurement_theta_max 13.51
_cell_measurement_theta_min 4.74
_cell_volume 1447.2(8)
_computing_cell_refinement XSCANS
_computing_data_collection 'XSCANS (Siemens, 1996)'
_computing_data_reduction XSCANS
_computing_molecular_graphics
;
SHELXTL-Plus and Mercury (Macrae <i>et al.</i>,  2006)
;
_computing_publication_material SHELXTL-Plus
_computing_structure_refinement SHELXTL-Plus
_computing_structure_solution 'SHELXTL-Plus (Sheldrick, 1997)'
_diffrn_ambient_temperature 298(2)
_diffrn_measured_fraction_theta_full 0.998
_diffrn_measured_fraction_theta_max 0.998
_diffrn_measurement_device_type 'Bruker P4'
_diffrn_measurement_method \w
_diffrn_radiation_monochromator graphite
_diffrn_radiation_source 'fine-focus sealed tube'
_diffrn_radiation_type MoK\a
_diffrn_radiation_wavelength 0.71073
_diffrn_reflns_av_R_equivalents 0.0621
_diffrn_reflns_av_sigmaI/netI 0.0423
_diffrn_reflns_limit_h_max 1
_diffrn_reflns_limit_h_min -12
_diffrn_reflns_limit_k_max 29
_diffrn_reflns_limit_k_min -1
_diffrn_reflns_limit_l_max 8
_diffrn_reflns_limit_l_min -8
_diffrn_reflns_number 3702
_diffrn_reflns_theta_full 27.50
_diffrn_reflns_theta_max 27.50
_diffrn_reflns_theta_min 1.79
_diffrn_standards_decay_% 3
_diffrn_standards_interval_count 97
_diffrn_standards_number 3
_exptl_absorpt_coefficient_mu 0.076
_exptl_absorpt_correction_type none
_exptl_crystal_colour yellow
_exptl_crystal_density_diffrn 1.241
_exptl_crystal_density_method 'not measured'
_exptl_crystal_description prism
_exptl_crystal_F_000 584
_exptl_crystal_size_max 0.60
_exptl_crystal_size_mid 0.60
_exptl_crystal_size_min 0.45
_refine_diff_density_max 0.248
_refine_diff_density_min -0.207
_refine_ls_extinction_coef 0.060(14)
_refine_ls_extinction_expression Fc^*^=kFc[1+0.001xFc^2^\l^3^/sin(2\q)]^-1/4^
_refine_ls_extinction_method SHELXTL-Plus
_refine_ls_goodness_of_fit_ref 1.021
_refine_ls_hydrogen_treatment mixed
_refine_ls_matrix_type full
_refine_ls_number_parameters 104
_refine_ls_number_reflns 1661
_refine_ls_number_restraints 0
_refine_ls_restrained_S_all 1.021
_refine_ls_R_factor_all 0.0708
_refine_ls_R_factor_gt 0.0523
_refine_ls_shift/su_max 0.000
_refine_ls_shift/su_mean 0.000
_refine_ls_structure_factor_coef Fsqd
_refine_ls_weighting_details 'calc w=1/[\s^2^(Fo^2^)+(0.0954P)^2^+0.1803P] where P=(Fo^2^+2Fc^2^)/3'
_refine_ls_weighting_scheme calc
_refine_ls_wR_factor_gt 0.1431
_refine_ls_wR_factor_ref 0.1670
_reflns_number_gt 1191
_reflns_number_total 1661
_reflns_threshold_expression I>2\s(I)
_cod_data_source_file fl2086.cif
_cod_data_source_block I
_cod_database_code 2212158
_cod_database_fobs_code 2212158

loop_
_symmetry_equiv_pos_as_xyz
'x, y, z'
'-x+1/2, -y+1/2, z'
'-x, y+1/2, -z+1/2'
'x+1/2, -y, -z+1/2'
'-x, -y, -z'
'x-1/2, y-1/2, -z'
'x, -y-1/2, z-1/2'
'-x-1/2, y, z-1/2'

loop_
_atom_site_type_symbol
_atom_site_label
_atom_site_fract_x
_atom_site_fract_y
_atom_site_fract_z
_atom_site_U_iso_or_equiv
_atom_site_adp_type
_atom_site_calc_flag
_atom_site_refinement_flags
_atom_site_occupancy
N N1 0.68068(17) 0.42721(6) 0.4883(2) 0.0569(4) Uani d . 1
N N2 0.50183(14) 0.42418(6) 0.11188(19) 0.0528(4) Uani d . 1
C C1 0.59767(14) 0.38021(6) 0.5335(2) 0.0476(4) Uani d . 1
C C2 0.63887(16) 0.33643(7) 0.6691(2) 0.0561(5) Uani d . 1
H H2B 0.7265 0.3365 0.7189 0.067 Uiso calc R 1
C C3 0.55305(19) 0.29297(8) 0.7312(3) 0.0649(5) Uani d . 1
H H3A 0.5821 0.2641 0.8238 0.078 Uiso calc R 1
C C4 0.42428(19) 0.29194(8) 0.6571(3) 0.0702(6) Uani d . 1
H H4A 0.3649 0.2629 0.7012 0.084 Uiso calc R 1
C C5 0.38385(17) 0.33392(8) 0.5179(3) 0.0617(5) Uani d . 1
H H5A 0.2969 0.3324 0.4654 0.074 Uiso calc R 1
C C6 0.46738(14) 0.37828(7) 0.4530(2) 0.0504(4) Uani d . 1
C C7 0.42175(15) 0.42404(7) 0.3030(3) 0.0567(5) Uani d . 1
H H7A 0.3285 0.4170 0.2675 0.068 Uiso calc R 1
H H7B 0.4277 0.4624 0.3693 0.068 Uiso calc R 1
C C8 0.46724(16) 0.47152(7) -0.0315(2) 0.0547(5) Uani d . 1
H H8A 0.3707 0.4766 -0.0332 0.066 Uiso calc R 1
H H8B 0.4956 0.4611 -0.1720 0.066 Uiso calc R 1
H H2A 0.4895(19) 0.3882(9) 0.047(3) 0.062(5) Uiso d . 1
H H1A 0.766(2) 0.4226(8) 0.520(3) 0.066(5) Uiso d . 1
H H1B 0.666(2) 0.4429(9) 0.359(4) 0.080(6) Uiso d . 1

loop_
_atom_site_aniso_label
_atom_site_aniso_U_11
_atom_site_aniso_U_22
_atom_site_aniso_U_33
_atom_site_aniso_U_12
_atom_site_aniso_U_13
_atom_site_aniso_U_23
N1 0.0551(9) 0.0630(8) 0.0526(8) -0.0077(6) -0.0013(7) -0.0029(6)
N2 0.0577(8) 0.0556(8) 0.0451(7) 0.0106(6) -0.0008(6) -0.0067(5)
C1 0.0495(8) 0.0538(8) 0.0394(7) -0.0019(6) 0.0049(6) -0.0099(6)
C2 0.0596(9) 0.0649(9) 0.0438(7) -0.0004(7) -0.0029(7) -0.0049(7)
C3 0.0780(11) 0.0661(10) 0.0506(8) 0.0000(8) 0.0055(9) 0.0049(7)
C4 0.0702(11) 0.0703(11) 0.0700(11) -0.0126(9) 0.0150(9) 0.0044(9)
C5 0.0490(8) 0.0740(10) 0.0622(9) -0.0057(8) 0.0057(7) -0.0104(8)
C6 0.0486(8) 0.0578(9) 0.0448(7) 0.0028(6) 0.0056(6) -0.0106(6)
C7 0.0495(8) 0.0657(10) 0.0550(9) 0.0092(7) 0.0028(7) -0.0080(7)
C8 0.0576(9) 0.0593(9) 0.0472(8) 0.0088(7) -0.0109(7) -0.0066(7)

loop_
_atom_type_symbol
_atom_type_description
_atom_type_scat_dispersion_real
_atom_type_scat_dispersion_imag
_atom_type_scat_source
C C 0.0033 0.0016 'International Tables Vol C Tables 4.2.6.8 and 6.1.1.4'
H H 0.0000 0.0000 'International Tables Vol C Tables 4.2.6.8 and 6.1.1.4'
N N 0.0061 0.0033 'International Tables Vol C Tables 4.2.6.8 and 6.1.1.4'

loop_
_geom_angle_atom_site_label_1
_geom_angle_atom_site_label_2
_geom_angle_atom_site_label_3
_geom_angle_site_symmetry_1
_geom_angle_site_symmetry_3
_geom_angle
C1 N1 H1A . . 116.1(12)
C1 N1 H1B . . 113.4(13)
H1A N1 H1B . . 114.2(18)
C8 N2 C7 . . 113.47(12)
C8 N2 H2A . . 109.9(11)
C7 N2 H2A . . 107.5(11)
C2 C1 N1 . . 120.64(15)
C2 C1 C6 . . 118.96(14)
N1 C1 C6 . . 120.27(15)
C3 C2 C1 . . 121.10(16)
C3 C2 H2B . . 119.5
C1 C2 H2B . . 119.5
C2 C3 C4 . . 120.00(17)
C2 C3 H3A . . 120.0
C4 C3 H3A . . 120.0
C5 C4 C3 . . 119.35(16)
C5 C4 H4A . . 120.3
C3 C4 H4A . . 120.3
C4 C5 C6 . . 122.08(16)
C4 C5 H5A . . 119.0
C6 C5 H5A . . 119.0
C5 C6 C1 . . 118.44(15)
C5 C6 C7 . . 121.56(15)
C1 C6 C7 . . 120.00(14)
N2 C7 C6 . . 111.90(12)
N2 C7 H7A . . 109.2
C6 C7 H7A . . 109.2
N2 C7 H7B . . 109.2
C6 C7 H7B . . 109.2
H7A C7 H7B . . 107.9
N2 C8 C8 . 5_665 111.43(15)
N2 C8 H8A . . 109.3
C8 C8 H8A 5_665 . 109.3
N2 C8 H8B . . 109.3
C8 C8 H8B 5_665 . 109.3
H8A C8 H8B . . 108.0

loop_
_geom_bond_atom_site_label_1
_geom_bond_atom_site_label_2
_geom_bond_site_symmetry_2
_geom_bond_distance
N1 C1 . 1.382(2)
N1 H1A . 0.88(2)
N1 H1B . 0.91(2)
N2 C8 . 1.454(2)
N2 C7 . 1.459(2)
N2 H2A . 0.924(19)
C1 C2 . 1.381(2)
C1 C6 . 1.398(2)
C2 C3 . 1.366(2)
C2 H2B . 0.9300
C3 C4 . 1.369(3)
C3 H3A . 0.9300
C4 C5 . 1.365(3)
C4 H4A . 0.9300
C5 C6 . 1.372(2)
C5 H5A . 0.9300
C6 C7 . 1.485(2)
C7 H7A . 0.9700
C7 H7B . 0.9700
C8 C8 5_665 1.505(3)
C8 H8A . 0.9700
C8 H8B . 0.9700

loop_
_geom_hbond_atom_site_label_D
_geom_hbond_atom_site_label_H
_geom_hbond_atom_site_label_A
_geom_hbond_site_symmetry_A
_geom_hbond_distance_DH
_geom_hbond_distance_HA
_geom_hbond_distance_DA
_geom_hbond_angle_DHA
_geom_hbond_publ_flag
N1 H1B N2 1_555 0.91(2) 2.32(2) 2.994(2) 131.3(17) y
N1 H1A N2 8_756 0.88(2) 2.39(2) 3.264(2) 172.3(16) y

loop_
_geom_torsion_atom_site_label_1
_geom_torsion_atom_site_label_2
_geom_torsion_atom_site_label_3
_geom_torsion_atom_site_label_4
_geom_torsion_site_symmetry_4
_geom_torsion
N1 C1 C2 C3 . 173.39(14)
C6 C1 C2 C3 . -2.6(2)
C1 C2 C3 C4 . 0.7(3)
C2 C3 C4 C5 . 1.4(3)
C3 C4 C5 C6 . -1.6(3)
C4 C5 C6 C1 . -0.2(2)
C4 C5 C6 C7 . -179.38(16)
C2 C1 C6 C5 . 2.3(2)
N1 C1 C6 C5 . -173.71(13)
C2 C1 C6 C7 . -178.54(13)
N1 C1 C6 C7 . 5.5(2)
C8 N2 C7 C6 . -175.26(13)
C5 C6 C7 N2 . -119.70(16)
C1 C6 C7 N2 . 61.15(18)
C7 N2 C8 C8 5_665 81.3(2)
